data_4103298
loop_
_publ_author_name
'Airon C. Soegiarto'
'Angiolina Comotti'
'Michael D. Ward'

_publ_section_title
;
 Controlled Orientation of Polyconjugated Guest Molecules in Tunable Host
 Cavities
;
_journal_name_full 'Journal of the American Chemical Society'
_journal_page_first 14603
_journal_page_last 14616
_journal_paper_doi 10.1021/ja106106d
_journal_volume 132
_journal_year 2010
_chemical_formula_moiety '1(C14 H14), 2(C10 H6 O6 S2), 4(C H6 N3)'
_chemical_formula_sum 'C38 H50 N12 O12 S4'
_chemical_formula_weight 995.14
_chemical_name_systematic
; 
 ? 
;
_space_group_IT_number 1
_symmetry_cell_setting triclinic
_symmetry_space_group_name_Hall 'P 1'
_symmetry_space_group_name_H-M 'P 1'
_atom_sites_solution_hydrogens geom
_atom_sites_solution_primary direct
_atom_sites_solution_secondary difmap
_audit_creation_method SHELXL-97
_cell_angle_alpha 94.2600(10)
_cell_angle_beta 91.0190(10)
_cell_angle_gamma 91.2990(10)
_cell_formula_units_Z 2
_cell_length_a 7.1652(5)
_cell_length_b 12.5807(10)
_cell_length_c 25.0454(19)
_cell_measurement_reflns_used 9871
_cell_measurement_temperature 200(2)
_cell_measurement_theta_max 28.42
_cell_measurement_theta_min 2.83
_cell_volume 2250.4(3)
_computing_cell_refinement 'Bruker SAINT'
_computing_data_collection 'Bruker APEX2'
_computing_data_reduction 'Bruker SAINT'
_computing_molecular_graphics 'Bruker SHELXTL'
_computing_publication_material 'Bruker SHELXTL'
_computing_structure_refinement 'SHELXL-97 (Sheldrick, 2008)'
_computing_structure_solution 'SHELXS-97 (Sheldrick, 2008)'
_diffrn_ambient_temperature 200(2)
_diffrn_measured_fraction_theta_full 0.993
_diffrn_measured_fraction_theta_max 0.993
_diffrn_measurement_device_type 'Bruker APEX-II CCD'
_diffrn_measurement_method '\f and \w scans'
_diffrn_radiation_monochromator graphite
_diffrn_radiation_source 'fine-focus sealed tube'
_diffrn_radiation_type MoK\a
_diffrn_radiation_wavelength 0.71073
_diffrn_reflns_av_R_equivalents 0.0222
_diffrn_reflns_av_sigmaI/netI 0.0313
_diffrn_reflns_limit_h_max 9
_diffrn_reflns_limit_h_min -9
_diffrn_reflns_limit_k_max 16
_diffrn_reflns_limit_k_min -16
_diffrn_reflns_limit_l_max 33
_diffrn_reflns_limit_l_min -33
_diffrn_reflns_number 45964
_diffrn_reflns_theta_full 28.44
_diffrn_reflns_theta_max 28.44
_diffrn_reflns_theta_min 0.82
_exptl_absorpt_coefficient_mu 0.286
_exptl_absorpt_correction_T_max 0.9747
_exptl_absorpt_correction_T_min 0.9165
_exptl_absorpt_correction_type multi-scan
_exptl_absorpt_process_details sadabs
_exptl_crystal_colour colourless
_exptl_crystal_density_diffrn 1.469
_exptl_crystal_density_method 'not measured'
_exptl_crystal_description rod
_exptl_crystal_F_000 1044
_exptl_crystal_size_max 0.31
_exptl_crystal_size_mid 0.10
_exptl_crystal_size_min 0.09
_refine_diff_density_max 0.807
_refine_diff_density_min -0.447
_refine_diff_density_rms 0.067
_refine_ls_abs_structure_details 'Flack H D (1983), Acta Cryst. A39, 876-881'
_refine_ls_abs_structure_Flack 0.41(7)
_refine_ls_extinction_method none
_refine_ls_goodness_of_fit_ref 1.045
_refine_ls_hydrogen_treatment constr
_refine_ls_matrix_type full
_refine_ls_number_parameters 1178
_refine_ls_number_reflns 21545
_refine_ls_number_restraints 3
_refine_ls_restrained_S_all 1.045
_refine_ls_R_factor_all 0.0695
_refine_ls_R_factor_gt 0.0459
_refine_ls_shift/su_max 0.000
_refine_ls_shift/su_mean 0.000
_refine_ls_structure_factor_coef Fsqd
_refine_ls_weighting_details 'calc w=1/[\s^2^(Fo^2^)+(0.0742P)^2^+0.5992P] where P=(Fo^2^+2Fc^2^)/3'
_refine_ls_weighting_scheme calc
_refine_ls_wR_factor_gt 0.1248
_refine_ls_wR_factor_ref 0.1433
_reflns_number_gt 15070
_reflns_number_total 21545
_reflns_threshold_expression >2sigma(I)
_cod_data_source_file ja106106d_si_023.cif
_cod_data_source_block GDS_24
_cod_database_code 4103298

loop_
_symmetry_equiv_pos_as_xyz
'x, y, z'

loop_
_atom_site_label
_atom_site_type_symbol
_atom_site_fract_x
_atom_site_fract_y
_atom_site_fract_z
_atom_site_U_iso_or_equiv
_atom_site_adp_type
_atom_site_occupancy
_atom_site_symmetry_multiplicity
_atom_site_calc_flag
_atom_site_refinement_flags
S1 S 0.74918(17) 0.31386(9) 0.91931(4) 0.0183(3) Uani 1 1 d .
O1 O 0.9066(6) 0.2702(3) 0.94645(15) 0.0271(9) Uani 1 1 d .
O2 O 0.5674(6) 0.2716(3) 0.93675(16) 0.0278(9) Uani 1 1 d .
O3 O 0.7528(6) 0.4287(3) 0.92305(15) 0.0252(8) Uani 1 1 d .
S2 S 0.75105(19) 0.18603(9) 0.58064(4) 0.0207(3) Uani 1 1 d .
O4 O 0.9294(6) 0.2281(3) 0.56631(15) 0.0303(9) Uani 1 1 d .
O5 O 0.7444(6) 0.0679(3) 0.57719(14) 0.0235(9) Uani 1 1 d .
O6 O 0.5953(6) 0.2311(3) 0.55221(15) 0.0295(9) Uani 1 1 d .
C1 C 0.7673(7) 0.2741(3) 0.85087(19) 0.0173(10) Uani 1 1 d .
C2 C 0.8595(8) 0.1743(4) 0.8352(2) 0.0260(11) Uani 1 1 d .
H2 H 0.9103 0.1323 0.8616 0.031 Uiso 1 1 calc R
C3 C 0.8718(8) 0.1422(4) 0.7825(2) 0.0245(11) Uani 1 1 d .
H3 H 0.9355 0.0786 0.7726 0.029 Uiso 1 1 calc R
C4 C 0.7931(8) 0.2001(4) 0.7420(2) 0.0221(11) Uani 1 1 d .
C5 C 0.8017(7) 0.1668(4) 0.6880(2) 0.0209(11) Uani 1 1 d .
H5 H 0.8580 0.1013 0.6770 0.025 Uiso 1 1 calc R
C6 C 0.7268(8) 0.2307(4) 0.64975(18) 0.0218(11) Uani 1 1 d .
C7 C 0.6438(8) 0.3238(4) 0.66350(18) 0.0234(11) Uani 1 1 d .
H7 H 0.5938 0.3646 0.6364 0.028 Uiso 1 1 calc R
C8 C 0.6313(8) 0.3601(4) 0.71701(19) 0.0227(11) Uani 1 1 d .
H8 H 0.5739 0.4260 0.7267 0.027 Uiso 1 1 calc R
C9 C 0.7044(8) 0.2984(4) 0.75693(19) 0.0191(10) Uani 1 1 d .
C10 C 0.6935(8) 0.3331(4) 0.81317(19) 0.0224(11) Uani 1 1 d .
H10 H 0.6340 0.3979 0.8237 0.027 Uiso 1 1 calc R
S3 S 0.21086(19) 0.31719(9) 0.41861(4) 0.0202(3) Uani 1 1 d .
O7 O 0.3691(7) 0.2743(3) 0.44550(16) 0.0333(10) Uani 1 1 d .
O8 O 0.0325(6) 0.2760(3) 0.43739(16) 0.0302(9) Uani 1 1 d .
O9 O 0.2164(6) 0.4326(3) 0.42102(14) 0.0257(9) Uani 1 1 d .
S4 S 0.28911(17) 0.18260(9) 0.08155(5) 0.0183(3) Uani 1 1 d .
O10 O 0.4678(5) 0.2242(3) 0.06575(15) 0.0269(8) Uani 1 1 d .
O11 O 0.2802(6) 0.0651(3) 0.07880(14) 0.0223(8) Uani 1 1 d .
O12 O 0.1323(6) 0.2279(3) 0.05356(15) 0.0262(8) Uani 1 1 d .
C11 C 0.2250(7) 0.2742(3) 0.35051(19) 0.0162(10) Uani 1 1 d .
C12 C 0.2068(9) 0.1589(4) 0.3369(2) 0.0251(11) Uani 1 1 d .
H12 H 0.1907 0.1107 0.3640 0.030 Uiso 1 1 calc R
C13 C 0.2136(9) 0.1232(4) 0.2845(2) 0.0232(12) Uani 1 1 d .
H13 H 0.2022 0.0487 0.2753 0.028 Uiso 1 1 calc R
C14 C 0.2371(8) 0.1931(4) 0.2428(2) 0.0231(11) Uani 1 1 d .
C15 C 0.2465(7) 0.1573(4) 0.1889(2) 0.0183(10) Uani 1 1 d .
H15 H 0.2367 0.0832 0.1785 0.022 Uiso 1 1 calc R
C16 C 0.2703(7) 0.2304(4) 0.15005(19) 0.0218(11) Uani 1 1 d .
C17 C 0.2873(8) 0.3370(4) 0.16391(19) 0.0203(10) Uani 1 1 d .
H17 H 0.3021 0.3851 0.1367 0.024 Uiso 1 1 calc R
C18 C 0.2834(9) 0.3761(4) 0.2165(2) 0.0236(12) Uani 1 1 d .
H18 H 0.2998 0.4503 0.2257 0.028 Uiso 1 1 calc R
C19 C 0.2546(8) 0.3044(4) 0.25695(19) 0.0185(10) Uani 1 1 d .
C20 C 0.2480(8) 0.3439(4) 0.31250(19) 0.0246(12) Uani 1 1 d .
H20 H 0.2598 0.4182 0.3222 0.030 Uiso 1 1 calc R
S5 S 0.75600(17) 0.81390(9) 0.91931(4) 0.0183(3) Uani 1 1 d .
O13 O 0.9187(6) 0.7697(3) 0.94443(14) 0.0268(8) Uani 1 1 d .
O14 O 0.5783(6) 0.7721(3) 0.93965(16) 0.0304(10) Uani 1 1 d .
O15 O 0.7604(6) 0.9291(3) 0.92274(15) 0.0248(8) Uani 1 1 d .
S6 S 0.74391(19) 0.68617(9) 0.58066(4) 0.0215(3) Uani 1 1 d .
O16 O 0.9165(6) 0.7279(3) 0.56258(16) 0.0325(10) Uani 1 1 d .
O17 O 0.7339(6) 0.5683(3) 0.57773(14) 0.0233(8) Uani 1 1 d .
O18 O 0.5836(7) 0.7313(3) 0.55555(16) 0.0359(10) Uani 1 1 d .
C21 C 0.7604(7) 0.7734(4) 0.8507(2) 0.0193(10) Uani 1 1 d .
C22 C 0.7842(9) 0.6592(4) 0.8354(2) 0.0276(12) Uani 1 1 d .
H22 H 0.7992 0.6103 0.8622 0.033 Uiso 1 1 calc R
C23 C 0.7847(9) 0.6250(4) 0.7841(2) 0.0240(11) Uani 1 1 d .
H23 H 0.8020 0.5514 0.7748 0.029 Uiso 1 1 calc R
C24 C 0.7601(8) 0.6949(4) 0.7421(2) 0.0213(11) Uani 1 1 d .
C25 C 0.7582(8) 0.6590(4) 0.6886(2) 0.0225(11) Uani 1 1 d .
H25 H 0.7709 0.5853 0.6783 0.027 Uiso 1 1 calc R
C26 C 0.7372(7) 0.7327(4) 0.64980(17) 0.0193(10) Uani 1 1 d .
C27 C 0.7127(8) 0.8382(4) 0.66235(18) 0.0228(11) Uani 1 1 d .
H27 H 0.6975 0.8856 0.6348 0.027 Uiso 1 1 calc R
C28 C 0.7101(9) 0.8767(5) 0.7165(2) 0.0282(12) Uani 1 1 d .
H28 H 0.6898 0.9499 0.7260 0.034 Uiso 1 1 calc R
C29 C 0.7381(8) 0.8053(4) 0.7564(2) 0.0217(11) Uani 1 1 d .
C30 C 0.7395(8) 0.8418(4) 0.8129(2) 0.0222(11) Uani 1 1 d .
H30 H 0.7255 0.9154 0.8231 0.027 Uiso 1 1 calc R
S7 S 0.21709(19) 0.81673(9) 0.41874(4) 0.0199(3) Uani 1 1 d .
O19 O 0.3809(6) 0.7731(3) 0.44246(15) 0.0324(10) Uani 1 1 d .
O20 O 0.0432(6) 0.7773(3) 0.44075(16) 0.0310(10) Uani 1 1 d .
O21 O 0.2267(6) 0.9318(3) 0.42162(13) 0.0248(9) Uani 1 1 d .
S8 S 0.28308(17) 0.68317(9) 0.08123(4) 0.0182(3) Uani 1 1 d .
O22 O 0.4570(6) 0.7235(3) 0.06121(15) 0.0265(9) Uani 1 1 d .
O23 O 0.2701(5) 0.5653(3) 0.07861(14) 0.0223(8) Uani 1 1 d .
O24 O 0.1201(6) 0.7296(3) 0.05726(15) 0.0285(9) Uani 1 1 d .
C31 C 0.2122(7) 0.7747(3) 0.35046(18) 0.0165(10) Uani 1 1 d .
C32 C 0.1255(8) 0.6714(4) 0.33324(19) 0.0208(10) Uani 1 1 d .
H32 H 0.0712 0.6281 0.3586 0.025 Uiso 1 1 calc R
C33 C 0.1235(8) 0.6379(4) 0.28031(18) 0.0182(10) Uani 1 1 d .
H33 H 0.0672 0.5706 0.2692 0.022 Uiso 1 1 calc R
C34 C 0.2019(7) 0.6997(4) 0.2416(2) 0.0184(10) Uani 1 1 d .
C35 C 0.2030(7) 0.6656(4) 0.18676(19) 0.0182(10) Uani 1 1 d .
H35 H 0.1490 0.5982 0.1746 0.022 Uiso 1 1 calc R
C36 C 0.2823(7) 0.7298(4) 0.15080(19) 0.0208(10) Uani 1 1 d .
C37 C 0.3688(8) 0.8246(4) 0.16647(19) 0.0233(11) Uani 1 1 d .
H37 H 0.4248 0.8657 0.1405 0.028 Uiso 1 1 calc R
C38 C 0.3759(8) 0.8613(4) 0.2193(2) 0.0251(11) Uani 1 1 d .
H38 H 0.4372 0.9274 0.2300 0.030 Uiso 1 1 calc R
C39 C 0.2903(8) 0.7993(4) 0.25845(19) 0.0194(10) Uani 1 1 d .
C40 C 0.2967(8) 0.8347(4) 0.31402(18) 0.0218(11) Uani 1 1 d .
H40 H 0.3596 0.8998 0.3257 0.026 Uiso 1 1 calc R
C41 C 0.6783(10) 0.4755(5) 0.2981(2) 0.0393(15) Uani 1 1 d .
H41 H 0.6691 0.4542 0.3336 0.047 Uiso 1 1 calc R
C42 C 0.6362(9) 0.5819(5) 0.2871(3) 0.0408(15) Uani 1 1 d .
H42 H 0.5936 0.6308 0.3147 0.049 Uiso 1 1 calc R
C43 C 0.6578(9) 0.6133(4) 0.2359(2) 0.0343(13) Uani 1 1 d .
H43 H 0.6280 0.6837 0.2280 0.041 Uiso 1 1 calc R
C44 C 0.7208(10) 0.5447(5) 0.1973(3) 0.0409(16) Uani 1 1 d .
H44 H 0.7388 0.5675 0.1624 0.049 Uiso 1 1 calc R
C45 C 0.7612(10) 0.4371(5) 0.2080(3) 0.0361(14) Uani 1 1 d .
H45 H 0.8083 0.3897 0.1804 0.043 Uiso 1 1 calc R
C46 C 0.7327(9) 0.4027(5) 0.2574(3) 0.0313(13) Uani 1 1 d .
C47 C 0.7493(11) 0.2886(6) 0.2746(3) 0.0437(5) Uani 1 1 d .
H47A H 0.8696 0.2829 0.2941 0.052 Uiso 1 1 calc R
H47B H 0.6479 0.2746 0.2997 0.052 Uiso 1 1 calc R
C48 C 0.7390(11) 0.2068(6) 0.2296(3) 0.0437(5) Uani 1 1 d .
H48A H 0.8350 0.2248 0.2036 0.052 Uiso 1 1 calc R
H48B H 0.6157 0.2112 0.2115 0.052 Uiso 1 1 calc R
C49 C 0.7653(10) 0.0915(5) 0.2427(3) 0.0370(15) Uani 1 1 d .
C50 C 0.7438(10) 0.0556(6) 0.2943(3) 0.0406(15) Uani 1 1 d .
H50 H 0.7042 0.1039 0.3226 0.049 Uiso 1 1 calc R
C51 C 0.7779(10) -0.0444(6) 0.3040(3) 0.0420(16) Uani 1 1 d .
H51 H 0.7614 -0.0665 0.3391 0.050 Uiso 1 1 calc R
C52 C 0.8376(10) -0.1178(5) 0.2636(3) 0.0490(17) Uani 1 1 d .
H52 H 0.8621 -0.1893 0.2708 0.059 Uiso 1 1 calc R
C53 C 0.8599(10) -0.0832(5) 0.2129(3) 0.0442(16) Uani 1 1 d .
H53 H 0.8987 -0.1318 0.1846 0.053 Uiso 1 1 calc R
C54 C 0.8272(9) 0.0177(5) 0.2034(2) 0.0373(14) Uani 1 1 d .
H54 H 0.8471 0.0398 0.1684 0.045 Uiso 1 1 calc R
C55 C 0.3264(9) 0.9838(5) 0.7983(2) 0.0338(13) Uani 1 1 d .
H55 H 0.3477 0.9634 0.8336 0.041 Uiso 1 1 calc R
C56 C 0.3584(10) 1.0846(5) 0.7874(2) 0.0442(15) Uani 1 1 d .
H56 H 0.3997 1.1358 0.8151 0.053 Uiso 1 1 calc R
C57 C 0.3308(10) 1.1158(5) 0.7341(3) 0.0472(17) Uani 1 1 d .
H57 H 0.3553 1.1871 0.7255 0.057 Uiso 1 1 calc R
C58 C 0.2687(10) 1.0404(6) 0.6964(3) 0.0443(17) Uani 1 1 d .
H58 H 0.2483 1.0605 0.6610 0.053 Uiso 1 1 calc R
C59 C 0.2352(10) 0.9415(6) 0.7060(3) 0.0408(15) Uani 1 1 d .
H59 H 0.1927 0.8921 0.6777 0.049 Uiso 1 1 calc R
C60 C 0.2605(9) 0.9064(5) 0.7574(3) 0.0347(14) Uani 1 1 d .
C61 C 0.2463(10) 0.7930(5) 0.7725(3) 0.0388(4) Uani 1 1 d .
H61A H 0.3453 0.7822 0.7995 0.047 Uiso 1 1 calc R
H61B H 0.1245 0.7822 0.7896 0.047 Uiso 1 1 calc R
C62 C 0.2633(10) 0.7091(5) 0.7269(3) 0.0388(4) Uani 1 1 d .
H62A H 0.3895 0.7155 0.7118 0.047 Uiso 1 1 calc R
H62B H 0.1716 0.7235 0.6984 0.047 Uiso 1 1 calc R
C63 C 0.2320(9) 0.5949(4) 0.7419(3) 0.0311(13) Uani 1 1 d .
C64 C 0.2655(11) 0.5649(5) 0.7927(3) 0.0394(15) Uani 1 1 d .
H64 H 0.3119 0.6161 0.8197 0.047 Uiso 1 1 calc R
C65 C 0.2309(10) 0.4560(5) 0.8054(3) 0.0406(16) Uani 1 1 d .
H65 H 0.2512 0.4357 0.8407 0.049 Uiso 1 1 calc R
C66 C 0.1682(10) 0.3823(5) 0.7653(3) 0.0384(15) Uani 1 1 d .
H66 H 0.1437 0.3107 0.7732 0.046 Uiso 1 1 calc R
C67 C 0.1416(9) 0.4105(5) 0.7157(3) 0.0456(17) Uani 1 1 d .
H67 H 0.0986 0.3588 0.6884 0.055 Uiso 1 1 calc R
C68 C 0.1778(10) 0.5199(5) 0.7029(3) 0.0412(15) Uani 1 1 d .
H68 H 0.1634 0.5387 0.6670 0.049 Uiso 1 1 calc R
C69 C 0.7196(9) 0.5123(4) 0.4466(2) 0.0240(12) Uani 1 1 d .
N1 N 0.7090(8) 0.4044(4) 0.4454(2) 0.0363(13) Uani 1 1 d .
H1A H 0.8118 0.3674 0.4446 0.044 Uiso 1 1 calc R
H1B H 0.5994 0.3715 0.4455 0.044 Uiso 1 1 calc R
N2 N 0.8785(7) 0.5605(4) 0.44653(17) 0.0281(11) Uani 1 1 d .
H2A H 0.8848 0.6303 0.4454 0.034 Uiso 1 1 calc R
H2B H 0.9817 0.5240 0.4476 0.034 Uiso 1 1 calc R
N3 N 0.5581(8) 0.5642(4) 0.44505(19) 0.0289(11) Uani 1 1 d .
H3A H 0.5593 0.6340 0.4439 0.035 Uiso 1 1 calc R
H3B H 0.4511 0.5285 0.4452 0.035 Uiso 1 1 calc R
C70 C 0.2363(9) 0.4927(4) 0.5543(2) 0.0244(12) Uani 1 1 d .
N4 N 0.2438(8) 0.5952(4) 0.5544(2) 0.0349(12) Uani 1 1 d .
H4A H 0.3526 0.6290 0.5536 0.042 Uiso 1 1 calc R
H4B H 0.1402 0.6315 0.5553 0.042 Uiso 1 1 calc R
N5 N 0.0676(7) 0.4417(4) 0.55294(19) 0.0293(11) Uani 1 1 d .
H5A H -0.0353 0.4785 0.5522 0.035 Uiso 1 1 calc R
H5B H 0.0609 0.3717 0.5529 0.035 Uiso 1 1 calc R
N6 N 0.3901(7) 0.4389(4) 0.55298(19) 0.0283(11) Uani 1 1 d .
H6A H 0.4989 0.4726 0.5522 0.034 Uiso 1 1 calc R
H6B H 0.3849 0.3689 0.5529 0.034 Uiso 1 1 calc R
C71 C 0.7278(9) 0.0119(4) 0.4476(2) 0.0247(12) Uani 1 1 d .
N7 N 0.7192(8) -0.0960(3) 0.4487(2) 0.0347(12) Uani 1 1 d .
H7B H 0.8228 -0.1323 0.4490 0.042 Uiso 1 1 calc R
H7A H 0.6102 -0.1295 0.4492 0.042 Uiso 1 1 calc R
N8 N 0.8887(8) 0.0593(4) 0.44694(19) 0.0308(11) Uani 1 1 d .
H8A H 0.8964 0.1287 0.4445 0.037 Uiso 1 1 calc R
H8B H 0.9911 0.0224 0.4489 0.037 Uiso 1 1 calc R
N9 N 0.5691(8) 0.0647(4) 0.44468(19) 0.0298(11) Uani 1 1 d .
H9A H 0.5724 0.1341 0.4422 0.036 Uiso 1 1 calc R
H9B H 0.4611 0.0301 0.4452 0.036 Uiso 1 1 calc R
C72 C 0.2476(8) -0.0074(4) 0.5533(2) 0.0238(12) Uani 1 1 d .
N10 N 0.2503(8) 0.0963(4) 0.55078(19) 0.0308(11) Uani 1 1 d .
H10A H 0.3574 0.1312 0.5484 0.037 Uiso 1 1 calc R
H10B H 0.1451 0.1310 0.5515 0.037 Uiso 1 1 calc R
N11 N 0.0768(7) -0.0585(4) 0.5541(2) 0.0296(11) Uani 1 1 d .
H11A H 0.0697 -0.1284 0.5540 0.035 Uiso 1 1 calc R
H11B H -0.0258 -0.0213 0.5547 0.035 Uiso 1 1 calc R
N12 N 0.3994(7) -0.0602(4) 0.55236(19) 0.0290(11) Uani 1 1 d .
H12A H 0.5078 -0.0267 0.5500 0.035 Uiso 1 1 calc R
H12B H 0.3948 -0.1299 0.5541 0.035 Uiso 1 1 calc R
C73 C 0.7753(8) 0.4888(4) 1.0541(2) 0.0227(12) Uani 1 1 d .
N13 N 0.7839(6) 0.5905(4) 1.05233(19) 0.0299(11) Uani 1 1 d .
H13A H 0.8932 0.6239 1.0524 0.036 Uiso 1 1 calc R
H13B H 0.6806 0.6268 1.0511 0.036 Uiso 1 1 calc R
N14 N 0.6063(6) 0.4380(4) 1.05237(19) 0.0261(10) Uani 1 1 d .
H14A H 0.5037 0.4747 1.0501 0.031 Uiso 1 1 calc R
H14B H 0.5990 0.3683 1.0536 0.031 Uiso 1 1 calc R
N15 N 0.9303(7) 0.4340(4) 1.0560(2) 0.0297(11) Uani 1 1 d .
H15A H 1.0397 0.4673 1.0560 0.036 Uiso 1 1 calc R
H15B H 0.9241 0.3643 1.0572 0.036 Uiso 1 1 calc R
C74 C 0.2592(8) 0.5079(4) 0.9490(2) 0.0231(11) Uani 1 1 d .
N16 N 0.2484(8) 0.4015(4) 0.9497(2) 0.0337(12) Uani 1 1 d .
H16A H 0.3506 0.3640 0.9478 0.040 Uiso 1 1 calc R
H16B H 0.1390 0.3690 0.9519 0.040 Uiso 1 1 calc R
N17 N 0.4163(7) 0.5555(4) 0.94573(19) 0.0296(11) Uani 1 1 d .
H17A H 0.5192 0.5186 0.9438 0.036 Uiso 1 1 calc R
H17B H 0.4223 0.6254 0.9453 0.036 Uiso 1 1 calc R
N18 N 0.0952(7) 0.5606(4) 0.94816(19) 0.0281(11) Uani 1 1 d .
H18A H 0.0959 0.6299 0.9453 0.034 Uiso 1 1 calc R
H18B H -0.0115 0.5253 0.9505 0.034 Uiso 1 1 calc R
C75 C 0.2673(8) 0.0072(4) 0.9480(2) 0.0233(11) Uani 1 1 d .
N19 N 0.2576(8) -0.1003(4) 0.9451(2) 0.0351(12) Uani 1 1 d .
H19A H 0.3604 -0.1371 0.9424 0.042 Uiso 1 1 calc R
H19B H 0.1485 -0.1336 0.9460 0.042 Uiso 1 1 calc R
N20 N 0.4279(8) 0.0556(4) 0.9467(2) 0.0302(11) Uani 1 1 d .
H20A H 0.5304 0.0184 0.9440 0.036 Uiso 1 1 calc R
H20B H 0.4348 0.1257 0.9486 0.036 Uiso 1 1 calc R
N21 N 0.1065(7) 0.0619(4) 0.94822(18) 0.0277(11) Uani 1 1 d .
H21A H 0.1103 0.1317 0.9475 0.033 Uiso 1 1 calc R
H21B H -0.0017 0.0276 0.9491 0.033 Uiso 1 1 calc R
C76 C 0.7863(8) -0.0107(4) 1.0554(2) 0.0226(11) Uani 1 1 d .
N22 N 0.7905(7) 0.0922(4) 1.05620(19) 0.0289(11) Uani 1 1 d .
H22A H 0.8983 0.1271 1.0563 0.035 Uiso 1 1 calc R
H22B H 0.6856 0.1272 1.0566 0.035 Uiso 1 1 calc R
N23 N 0.6162(6) -0.0628(4) 1.05315(19) 0.0273(11) Uani 1 1 d .
H23A H 0.5130 -0.0263 1.0522 0.033 Uiso 1 1 calc R
H23B H 0.6100 -0.1328 1.0526 0.033 Uiso 1 1 calc R
N24 N 0.9406(7) -0.0648(4) 1.05476(19) 0.0291(11) Uani 1 1 d .
H24A H 1.0496 -0.0312 1.0548 0.035 Uiso 1 1 calc R
H24B H 0.9352 -0.1349 1.0542 0.035 Uiso 1 1 calc R

loop_
_atom_site_aniso_label
_atom_site_aniso_U_11
_atom_site_aniso_U_22
_atom_site_aniso_U_33
_atom_site_aniso_U_23
_atom_site_aniso_U_13
_atom_site_aniso_U_12
S1 0.0194(6) 0.0172(6) 0.0185(6) 0.0021(4) 0.0014(5) 0.0016(5)
O1 0.031(2) 0.0259(19) 0.0239(18) 0.0005(14) -0.0066(16) 0.0039(17)
O2 0.026(2) 0.0247(19) 0.033(2) 0.0082(15) 0.0103(16) -0.0046(16)
O3 0.026(2) 0.0243(19) 0.0251(19) 0.0007(15) -0.0008(16) 0.0016(16)
S2 0.0310(8) 0.0171(6) 0.0137(5) 0.0001(4) -0.0001(6) -0.0006(6)
O4 0.039(2) 0.0260(19) 0.0258(19) -0.0043(15) 0.0130(17) -0.0013(17)
O5 0.038(2) 0.0104(16) 0.0223(18) -0.0003(13) 0.0033(17) -0.0029(15)
O6 0.043(3) 0.027(2) 0.0193(18) 0.0021(14) -0.0081(17) 0.0072(18)
C1 0.017(2) 0.0075(18) 0.027(2) -0.0012(15) 0.0010(18) 0.0024(16)
C2 0.020(2) 0.028(3) 0.031(3) 0.002(2) 0.002(2) 0.009(2)
C3 0.019(2) 0.024(2) 0.031(3) -0.0001(19) -0.004(2) 0.0038(19)
C4 0.019(3) 0.023(2) 0.025(2) 0.0040(19) 0.000(2) 0.004(2)
C5 0.020(2) 0.015(2) 0.028(2) 0.0056(18) -0.002(2) 0.006(2)
C6 0.026(3) 0.031(3) 0.0086(19) 0.0023(17) 0.0008(18) -0.002(2)
C7 0.037(3) 0.018(2) 0.016(2) 0.0054(17) -0.005(2) 0.003(2)
C8 0.035(3) 0.015(2) 0.019(2) 0.0060(17) 0.003(2) 0.009(2)
C9 0.027(3) 0.014(2) 0.016(2) -0.0017(17) 0.000(2) -0.001(2)
C10 0.030(3) 0.023(3) 0.013(2) -0.0045(18) 0.005(2) 0.002(2)
S3 0.0325(8) 0.0168(6) 0.0113(5) -0.0004(4) 0.0025(5) -0.0006(6)
O7 0.049(3) 0.025(2) 0.0258(19) -0.0019(15) -0.0103(19) 0.0003(18)
O8 0.043(2) 0.0203(18) 0.0283(19) 0.0047(14) 0.0125(17) -0.0077(17)
O9 0.038(2) 0.0208(19) 0.0179(18) 0.0029(14) 0.0006(17) -0.0031(17)
S4 0.0164(6) 0.0175(6) 0.0210(6) 0.0014(4) -0.0002(5) 0.0009(5)
O10 0.0232(19) 0.0256(18) 0.032(2) -0.0035(14) 0.0116(15) 0.0024(15)
O11 0.026(2) 0.0132(16) 0.0273(19) -0.0031(14) 0.0023(16) 0.0015(15)
O12 0.028(2) 0.0262(19) 0.0250(18) 0.0050(14) -0.0075(16) 0.0064(16)
C11 0.023(2) 0.0078(18) 0.018(2) 0.0000(15) 0.0004(19) -0.0001(17)
C12 0.033(3) 0.018(2) 0.024(2) -0.0006(19) 0.002(2) -0.003(2)
C13 0.034(3) 0.016(2) 0.020(3) 0.0025(19) 0.003(2) -0.004(2)
C14 0.022(2) 0.020(2) 0.026(2) -0.0022(19) 0.000(2) -0.0089(19)
C15 0.018(2) 0.010(2) 0.027(2) 0.0050(17) 0.0067(19) -0.0033(17)
C16 0.015(2) 0.035(3) 0.016(2) 0.0009(19) 0.0011(19) 0.002(2)
C17 0.027(3) 0.016(2) 0.019(2) 0.0102(17) 0.002(2) 0.002(2)
C18 0.034(3) 0.013(2) 0.024(3) 0.0027(19) 0.002(2) 0.002(2)
C19 0.028(2) 0.016(2) 0.013(2) 0.0039(16) 0.0016(18) 0.0067(18)
C20 0.034(3) 0.025(3) 0.014(2) -0.0046(18) -0.003(2) 0.003(2)
S5 0.0195(6) 0.0165(6) 0.0187(6) 0.0001(4) 0.0017(5) 0.0010(5)
O13 0.030(2) 0.0271(19) 0.0228(18) -0.0026(14) -0.0046(16) 0.0052(16)
O14 0.034(2) 0.0218(18) 0.037(2) 0.0088(15) 0.0183(18) -0.0045(17)
O15 0.030(2) 0.0205(18) 0.0243(19) 0.0023(14) 0.0004(16) 0.0033(16)
S6 0.0325(8) 0.0181(6) 0.0140(5) 0.0008(5) 0.0001(6) 0.0006(6)
O16 0.043(3) 0.028(2) 0.0258(19) -0.0060(15) 0.0107(18) -0.0008(18)
O17 0.034(2) 0.0141(17) 0.0213(18) -0.0018(14) 0.0006(16) -0.0022(16)
O18 0.050(3) 0.0230(19) 0.034(2) 0.0029(16) -0.019(2) 0.0069(19)
C21 0.018(2) 0.0104(19) 0.028(2) -0.0063(16) 0.0001(19) 0.0019(16)
C22 0.036(3) 0.011(2) 0.036(3) 0.0039(18) 0.002(2) 0.005(2)
C23 0.033(3) 0.013(2) 0.027(3) 0.0067(19) 0.004(2) -0.001(2)
C24 0.019(2) 0.019(2) 0.026(2) 0.0076(19) 0.000(2) 0.002(2)
C25 0.028(3) 0.013(2) 0.028(3) 0.0077(19) 0.000(2) -0.002(2)
C26 0.023(2) 0.028(2) 0.0077(19) 0.0056(16) 0.0000(17) 0.0015(19)
C27 0.029(3) 0.030(3) 0.0105(19) 0.0065(17) -0.0001(18) -0.001(2)
C28 0.036(3) 0.026(3) 0.022(3) -0.002(2) -0.002(2) 0.007(2)
C29 0.034(3) 0.016(2) 0.014(2) -0.0044(17) 0.001(2) 0.001(2)
C30 0.025(3) 0.024(2) 0.016(2) -0.0071(19) 0.001(2) 0.005(2)
S7 0.0329(8) 0.0149(6) 0.0119(5) 0.0000(4) 0.0036(5) -0.0006(6)
O19 0.048(3) 0.024(2) 0.0243(19) -0.0008(15) -0.0030(18) 0.0005(18)
O20 0.044(3) 0.0204(18) 0.029(2) -0.0001(15) 0.0163(18) -0.0072(18)
O21 0.038(2) 0.0216(19) 0.0145(17) 0.0014(14) 0.0031(16) -0.0006(17)
S8 0.0176(6) 0.0181(6) 0.0189(6) 0.0011(4) -0.0010(5) 0.0017(5)
O22 0.028(2) 0.0274(19) 0.0236(18) -0.0024(14) 0.0090(16) -0.0013(16)
O23 0.025(2) 0.0120(16) 0.0294(19) -0.0012(14) 0.0009(16) 0.0006(14)
O24 0.029(2) 0.0253(19) 0.031(2) 0.0046(15) -0.0154(16) 0.0076(16)
C31 0.025(2) 0.0080(18) 0.016(2) -0.0013(15) -0.0016(19) -0.0020(17)
C32 0.028(3) 0.012(2) 0.023(2) 0.0002(16) 0.000(2) -0.0083(19)
C33 0.023(3) 0.015(2) 0.017(2) -0.0002(17) 0.002(2) -0.004(2)
C34 0.011(2) 0.018(2) 0.026(2) -0.0001(18) -0.0004(18) -0.0022(18)
C35 0.018(2) 0.013(2) 0.025(2) 0.0059(18) 0.006(2) -0.0015(19)
C36 0.019(2) 0.028(2) 0.016(2) -0.0001(18) 0.0043(19) 0.007(2)
C37 0.026(3) 0.028(2) 0.016(2) 0.0063(18) 0.006(2) 0.001(2)
C38 0.029(3) 0.018(2) 0.029(3) 0.003(2) 0.002(2) -0.004(2)
C39 0.028(3) 0.016(2) 0.014(2) 0.0006(17) 0.0050(19) 0.003(2)
C40 0.026(3) 0.023(2) 0.016(2) -0.0063(18) -0.004(2) 0.000(2)
C41 0.041(3) 0.041(3) 0.035(3) 0.009(2) -0.008(3) -0.019(3)
C42 0.028(3) 0.047(4) 0.046(4) -0.012(3) 0.002(3) 0.011(3)
C43 0.034(3) 0.018(2) 0.052(3) 0.012(2) -0.011(3) -0.003(2)
C44 0.047(4) 0.035(3) 0.041(3) 0.010(3) -0.009(3) -0.015(3)
C45 0.038(3) 0.029(3) 0.040(3) -0.007(2) -0.001(3) 0.005(2)
C46 0.031(3) 0.021(3) 0.041(3) 0.001(2) -0.005(3) 0.001(2)
C47 0.0484(12) 0.0400(11) 0.0426(12) 0.0041(9) -0.0101(9) 0.0031(9)
C48 0.0484(12) 0.0400(11) 0.0426(12) 0.0041(9) -0.0101(9) 0.0031(9)
C49 0.033(3) 0.027(3) 0.050(4) 0.007(3) -0.018(3) -0.006(2)
C50 0.040(3) 0.047(4) 0.034(3) -0.004(3) 0.000(3) -0.002(3)
C51 0.038(4) 0.058(4) 0.032(3) 0.016(3) -0.001(3) 0.001(3)
C52 0.031(3) 0.040(3) 0.075(5) -0.001(3) -0.011(3) 0.007(3)
C53 0.037(4) 0.041(4) 0.052(4) -0.017(3) 0.006(3) -0.009(3)
C54 0.033(3) 0.052(3) 0.027(3) 0.002(2) 0.002(2) -0.003(3)
C55 0.027(3) 0.039(3) 0.033(3) -0.004(2) 0.002(2) -0.001(2)
C56 0.037(3) 0.052(4) 0.042(3) -0.007(3) -0.007(3) 0.007(3)
C57 0.032(4) 0.037(4) 0.073(5) 0.009(3) 0.009(3) 0.003(3)
C58 0.039(4) 0.057(4) 0.037(3) 0.001(3) 0.018(3) 0.002(3)
C59 0.040(4) 0.041(3) 0.040(3) 0.000(3) -0.001(3) -0.004(3)
C60 0.027(3) 0.040(3) 0.036(3) -0.003(2) 0.015(2) -0.001(2)
C61 0.0383(10) 0.0351(10) 0.0431(10) 0.0027(7) 0.0084(7) -0.0026(7)
C62 0.0383(10) 0.0351(10) 0.0431(10) 0.0027(7) 0.0084(7) -0.0026(7)
C63 0.029(3) 0.020(3) 0.045(3) 0.007(2) 0.001(2) 0.002(2)
C64 0.054(4) 0.030(3) 0.034(3) -0.003(2) 0.006(3) 0.004(3)
C65 0.052(4) 0.026(3) 0.046(3) 0.016(2) 0.002(3) 0.006(3)
C66 0.040(4) 0.025(3) 0.051(4) 0.004(3) 0.012(3) 0.002(3)
C67 0.035(3) 0.027(3) 0.070(4) -0.020(3) 0.005(3) -0.011(2)
C68 0.041(4) 0.048(4) 0.034(3) 0.002(3) -0.002(3) 0.016(3)
C69 0.040(3) 0.017(2) 0.015(2) -0.0023(18) 0.004(2) 0.007(2)
N1 0.039(3) 0.013(2) 0.057(3) 0.003(2) 0.005(3) 0.000(2)
N2 0.038(3) 0.022(2) 0.025(2) 0.0047(18) 0.002(2) 0.000(2)
N3 0.033(3) 0.018(2) 0.036(3) 0.0008(19) 0.001(2) 0.001(2)
C70 0.035(3) 0.023(3) 0.016(2) 0.0055(19) 0.001(2) -0.006(2)
N4 0.030(3) 0.027(2) 0.048(3) 0.001(2) 0.003(2) 0.000(2)
N5 0.030(3) 0.021(2) 0.036(3) -0.0004(19) 0.002(2) 0.002(2)
N6 0.030(3) 0.021(2) 0.034(3) 0.0047(19) 0.000(2) 0.002(2)
C71 0.035(3) 0.020(3) 0.020(2) -0.002(2) 0.005(2) 0.006(2)
N7 0.043(3) 0.0104(19) 0.050(3) 0.0036(19) 0.005(2) -0.0026(18)
N8 0.040(3) 0.021(2) 0.032(3) 0.0032(19) 0.004(2) -0.001(2)
N9 0.036(3) 0.022(2) 0.032(3) -0.0014(19) 0.005(2) 0.002(2)
C72 0.032(3) 0.022(3) 0.017(2) 0.0005(19) 0.003(2) -0.008(2)
N10 0.026(3) 0.025(2) 0.041(3) 0.000(2) 0.000(2) 0.000(2)
N11 0.027(3) 0.021(2) 0.040(3) -0.0006(19) 0.001(2) -0.0038(19)
N12 0.033(3) 0.022(2) 0.033(3) 0.0030(19) 0.000(2) 0.001(2)
C73 0.025(3) 0.024(3) 0.020(2) 0.004(2) 0.000(2) -0.005(2)
N13 0.017(2) 0.029(2) 0.045(3) 0.005(2) 0.0043(19) 0.0044(17)
N14 0.018(2) 0.021(2) 0.040(3) 0.0020(19) 0.0037(19) 0.0005(17)
N15 0.024(2) 0.024(2) 0.041(3) 0.004(2) -0.003(2) 0.003(2)
C74 0.027(3) 0.023(2) 0.019(2) -0.0018(19) -0.0025(19) 0.010(2)
N16 0.030(3) 0.015(2) 0.056(3) 0.006(2) 0.006(2) 0.003(2)
N17 0.032(3) 0.022(2) 0.035(3) 0.0036(19) 0.003(2) 0.002(2)
N18 0.026(2) 0.023(2) 0.035(3) 0.0012(19) -0.001(2) 0.007(2)
C75 0.030(3) 0.020(2) 0.020(2) -0.0018(19) 0.000(2) 0.009(2)
N19 0.031(3) 0.013(2) 0.062(3) 0.003(2) 0.003(2) 0.0011(19)
N20 0.032(3) 0.021(2) 0.038(3) 0.0048(19) 0.003(2) -0.002(2)
N21 0.030(3) 0.023(2) 0.030(2) -0.0002(19) -0.002(2) 0.005(2)
C76 0.022(2) 0.025(3) 0.021(2) 0.004(2) -0.0004(19) -0.006(2)
N22 0.017(2) 0.023(2) 0.046(3) 0.004(2) 0.000(2) 0.0025(18)
N23 0.019(2) 0.021(2) 0.042(3) 0.0018(19) 0.008(2) -0.0031(18)
N24 0.027(3) 0.024(2) 0.036(3) 0.001(2) 0.000(2) 0.006(2)

loop_
_atom_type_symbol
_atom_type_description
_atom_type_scat_dispersion_real
_atom_type_scat_dispersion_imag
_atom_type_scat_source
C C 0.0033 0.0016 'International Tables Vol C Tables 4.2.6.8 and 6.1.1.4'
H H 0.0000 0.0000 'International Tables Vol C Tables 4.2.6.8 and 6.1.1.4'
N N 0.0061 0.0033 'International Tables Vol C Tables 4.2.6.8 and 6.1.1.4'
O O 0.0106 0.0060 'International Tables Vol C Tables 4.2.6.8 and 6.1.1.4'
S S 0.1246 0.1234 'International Tables Vol C Tables 4.2.6.8 and 6.1.1.4'

loop_
_geom_angle_atom_site_label_1
_geom_angle_atom_site_label_2
_geom_angle_atom_site_label_3
_geom_angle
O3 S1 O1 112.8(2)
O3 S1 O2 110.9(2)
O1 S1 O2 112.8(2)
O3 S1 C1 105.9(2)
O1 S1 C1 107.0(2)
O2 S1 C1 106.9(2)
O4 S2 O6 113.1(3)
O4 S2 O5 112.3(2)
O6 S2 O5 112.9(2)
O4 S2 C6 104.7(2)
O6 S2 C6 105.8(2)
O5 S2 C6 107.2(2)
C10 C1 C2 120.2(4)
C10 C1 S1 120.8(4)
C2 C1 S1 119.0(4)
C3 C2 C1 119.4(5)
C3 C2 H2 120.3
C1 C2 H2 120.3
C2 C3 C4 122.2(5)
C2 C3 H3 118.9
C4 C3 H3 118.9
C5 C4 C3 122.7(5)
C5 C4 C9 118.6(3)
C3 C4 C9 118.7(3)
C4 C5 C6 119.5(4)
C4 C5 H5 120.3
C6 C5 H5 120.3
C7 C6 C5 122.3(4)
C7 C6 S2 120.4(4)
C5 C6 S2 117.3(4)
C6 C7 C8 120.3(4)
C6 C7 H7 119.9
C8 C7 H7 119.9
C7 C8 C9 119.4(4)
C7 C8 H8 120.3
C9 C8 H8 120.3
C8 C9 C4 119.9(3)
C8 C9 C10 121.2(5)
C4 C9 C10 118.9(3)
C1 C10 C9 120.5(5)
C1 C10 H10 119.8
C9 C10 H10 119.8
O7 S3 O9 112.7(2)
O7 S3 O8 112.4(3)
O9 S3 O8 111.5(2)
O7 S3 C11 106.8(2)
O9 S3 C11 106.0(2)
O8 S3 C11 107.0(2)
O10 S4 O12 112.6(2)
O10 S4 O11 112.7(2)
O12 S4 O11 112.8(2)
O10 S4 C16 104.4(2)
O12 S4 C16 105.6(2)
O11 S4 C16 107.9(2)
C20 C11 C12 121.7(4)
C20 C11 S3 121.6(4)
C12 C11 S3 116.6(3)
C13 C12 C11 118.1(4)
C13 C12 H12 121.0
C11 C12 H12 121.0
C12 C13 C14 122.6(5)
C12 C13 H13 118.7
C14 C13 H13 118.7
C15 C14 C19 118.5(3)
C15 C14 C13 123.1(5)
C19 C14 C13 118.4(4)
C14 C15 C16 120.1(4)
C14 C15 H15 120.0
C16 C15 H15 120.0
C17 C16 C15 121.1(5)
C17 C16 S4 119.6(4)
C15 C16 S4 119.3(4)
C16 C17 C18 121.1(4)
C16 C17 H17 119.4
C18 C17 H17 119.4
C17 C18 C19 119.3(5)
C17 C18 H18 120.3
C19 C18 H18 120.3
C14 C19 C18 119.8(3)
C14 C19 C20 119.9(3)
C18 C19 C20 120.3(5)
C11 C20 C19 119.4(5)
C11 C20 H20 120.3
C19 C20 H20 120.3
O15 S5 O13 112.9(2)
O15 S5 O14 111.0(2)
O13 S5 O14 112.5(2)
O15 S5 C21 105.9(2)
O13 S5 C21 107.3(2)
O14 S5 C21 106.7(2)
O16 S6 O18 112.5(3)
O16 S6 O17 113.4(2)
O18 S6 O17 112.5(2)
O16 S6 C26 104.5(2)
O18 S6 C26 105.6(3)
O17 S6 C26 107.5(2)
C30 C21 C22 119.9(5)
C30 C21 S5 122.2(4)
C22 C21 S5 117.8(4)
C23 C22 C21 119.7(5)
C23 C22 H22 120.2
C21 C22 H22 120.2
C22 C23 C24 122.5(5)
C22 C23 H23 118.8
C24 C23 H23 118.8
C25 C24 C29 119.3(3)
C25 C24 C23 122.4(5)
C29 C24 C23 118.3(4)
C24 C25 C26 119.0(5)
C24 C25 H25 120.5
C26 C25 H25 120.5
C27 C26 C25 122.9(4)
C27 C26 S6 118.4(3)
C25 C26 S6 118.7(4)
C26 C27 C28 119.3(4)
C26 C27 H27 120.4
C28 C27 H27 120.4
C27 C28 C29 119.2(5)
C27 C28 H28 120.4
C29 C28 H28 120.4
C28 C29 C24 120.2(3)
C28 C29 C30 121.1(5)
C24 C29 C30 118.7(3)
C21 C30 C29 121.0(5)
C21 C30 H30 119.5
C29 C30 H30 119.5
O19 S7 O21 111.7(2)
O19 S7 O20 112.8(3)
O21 S7 O20 111.6(2)
O19 S7 C31 107.6(2)
O21 S7 C31 106.1(2)
O20 S7 C31 106.6(2)
O22 S8 O24 112.7(2)
O22 S8 O23 113.2(2)
O24 S8 O23 112.4(2)
O22 S8 C36 105.2(2)
O24 S8 C36 105.4(2)
O23 S8 C36 107.2(2)
C40 C31 C32 120.2(4)
C40 C31 S7 120.8(3)
C32 C31 S7 118.9(3)
C33 C32 C31 119.1(4)
C33 C32 H32 120.5
C31 C32 H32 120.5
C32 C33 C34 122.1(4)
C32 C33 H33 118.9
C34 C33 H33 118.9
C33 C34 C35 122.8(4)
C33 C34 C39 118.9(3)
C35 C34 C39 118.3(3)
C36 C35 C34 119.9(4)
C36 C35 H35 120.0
C34 C35 H35 120.0
C37 C36 C35 122.2(5)
C37 C36 S8 118.9(4)
C35 C36 S8 118.7(4)
C36 C37 C38 120.6(4)
C36 C37 H37 119.7
C38 C37 H37 119.7
C37 C38 C39 119.6(5)
C37 C38 H38 120.2
C39 C38 H38 120.2
C34 C39 C40 119.7(3)
C34 C39 C38 119.2(3)
C40 C39 C38 121.1(5)
C31 C40 C39 119.9(4)
C31 C40 H40 120.0
C39 C40 H40 120.0
C46 C41 C42 120.4(5)
C46 C41 H41 119.8
C42 C41 H41 119.8
C43 C42 C41 119.3(5)
C43 C42 H42 120.3
C41 C42 H42 120.3
C44 C43 C42 120.1(5)
C44 C43 H43 119.9
C42 C43 H43 119.9
C43 C44 C45 120.7(6)
C43 C44 H44 119.6
C45 C44 H44 119.6
C46 C45 C44 120.3(6)
C46 C45 H45 119.8
C44 C45 H45 119.8
C45 C46 C41 118.8(5)
C45 C46 C47 127.5(6)
C41 C46 C47 113.7(6)
C48 C47 C46 113.5(4)
C48 C47 H47A 108.9
C46 C47 H47A 108.9
C48 C47 H47B 108.9
C46 C47 H47B 108.9
H47A C47 H47B 107.7
C47 C48 C49 117.1(4)
C47 C48 H48A 108.0
C49 C48 H48A 108.0
C47 C48 H48B 108.0
C49 C48 H48B 108.0
H48A C48 H48B 107.3
C54 C49 C50 116.6(6)
C54 C49 C48 119.6(6)
C50 C49 C48 123.7(6)
C51 C50 C49 121.1(6)
C51 C50 H50 119.4
C49 C50 H50 119.4
C50 C51 C52 121.3(6)
C50 C51 H51 119.4
C52 C51 H51 119.4
C53 C52 C51 118.1(6)
C53 C52 H52 121.0
C51 C52 H52 121.0
C54 C53 C52 120.5(6)
C54 C53 H53 119.7
C52 C53 H53 119.7
C53 C54 C49 122.4(6)
C53 C54 H54 118.8
C49 C54 H54 118.8
C56 C55 C60 120.5(6)
C56 C55 H55 119.7
C60 C55 H55 119.7
C55 C56 C57 120.3(6)
C55 C56 H56 119.9
C57 C56 H56 119.9
C58 C57 C56 117.6(6)
C58 C57 H57 121.2
C56 C57 H57 121.2
C59 C58 C57 123.4(7)
C59 C58 H58 118.3
C57 C58 H58 118.3
C58 C59 C60 121.4(6)
C58 C59 H59 119.3
C60 C59 H59 119.3
C59 C60 C55 116.8(6)
C59 C60 C61 126.4(6)
C55 C60 C61 116.4(6)
C62 C61 C60 115.3(4)
C62 C61 H61A 108.4
C60 C61 H61A 108.4
C62 C61 H61B 108.4
C60 C61 H61B 108.4
H61A C61 H61B 107.5
C61 C62 C63 114.7(4)
C61 C62 H62A 108.6
C63 C62 H62A 108.6
C61 C62 H62B 108.6
C63 C62 H62B 108.6
H62A C62 H62B 107.6
C68 C63 C64 119.1(5)
C68 C63 C62 118.3(6)
C64 C63 C62 122.5(6)
C63 C64 C65 120.7(6)
C63 C64 H64 119.7
C65 C64 H64 119.7
C66 C65 C64 118.9(6)
C66 C65 H65 120.6
C64 C65 H65 120.6
C67 C66 C65 120.6(5)
C67 C66 H66 119.7
C65 C66 H66 119.7
C66 C67 C68 120.5(5)
C66 C67 H67 119.8
C68 C67 H67 119.8
C63 C68 C67 120.2(6)
C63 C68 H68 119.9
C67 C68 H68 119.9
N2 C69 N3 122.4(5)
N2 C69 N1 120.2(5)
N3 C69 N1 117.3(5)
C69 N1 H1A 120.0
C69 N1 H1B 120.0
H1A N1 H1B 120.0
C69 N2 H2A 120.0
C69 N2 H2B 120.0
H2A N2 H2B 120.0
C69 N3 H3A 120.0
C69 N3 H3B 120.0
H3A N3 H3B 120.0
N4 C70 N6 120.0(5)
N4 C70 N5 119.2(6)
N6 C70 N5 120.6(5)
C70 N4 H4A 120.0
C70 N4 H4B 120.0
H4A N4 H4B 120.0
C70 N5 H5A 120.0
C70 N5 H5B 120.0
H5A N5 H5B 120.0
C70 N6 H6A 120.0
C70 N6 H6B 120.0
H6A N6 H6B 120.0
N8 C71 N9 122.1(5)
N8 C71 N7 119.0(6)
N9 C71 N7 118.9(6)
C71 N7 H7B 120.0
C71 N7 H7A 120.0
H7B N7 H7A 120.0
C71 N8 H8A 120.0
C71 N8 H8B 120.0
H8A N8 H8B 120.0
C71 N9 H9A 120.0
C71 N9 H9B 120.0
H9A N9 H9B 120.0
N12 C72 N10 121.3(5)
N12 C72 N11 121.0(5)
N10 C72 N11 117.6(6)
C72 N10 H10A 120.0
C72 N10 H10B 120.0
H10A N10 H10B 120.0
C72 N11 H11A 120.0
C72 N11 H11B 120.0
H11A N11 H11B 120.0
C72 N12 H12A 120.0
C72 N12 H12B 120.0
H12A N12 H12B 120.0
N13 C73 N15 120.1(5)
N13 C73 N14 119.4(5)
N15 C73 N14 120.5(5)
C73 N13 H13A 120.0
C73 N13 H13B 120.0
H13A N13 H13B 120.0
C73 N14 H14A 120.0
C73 N14 H14B 120.0
H14A N14 H14B 120.0
C73 N15 H15A 120.0
C73 N15 H15B 120.0
H15A N15 H15B 120.0
N17 C74 N16 120.5(5)
N17 C74 N18 122.2(5)
N16 C74 N18 117.2(5)
C74 N16 H16A 120.0
C74 N16 H16B 120.0
H16A N16 H16B 120.0
C74 N17 H17A 120.0
C74 N17 H17B 120.0
H17A N17 H17B 120.0
C74 N18 H18A 120.0
C74 N18 H18B 120.0
H18A N18 H18B 120.0
N20 C75 N19 119.7(5)
N20 C75 N21 121.2(5)
N19 C75 N21 118.9(5)
C75 N19 H19A 120.0
C75 N19 H19B 120.0
H19A N19 H19B 120.0
C75 N20 H20A 120.0
C75 N20 H20B 120.0
H20A N20 H20B 120.0
C75 N21 H21A 120.0
C75 N21 H21B 120.0
H21A N21 H21B 120.0
N22 C76 N24 121.2(5)
N22 C76 N23 118.4(5)
N24 C76 N23 120.3(5)
C76 N22 H22A 120.0
C76 N22 H22B 120.0
H22A N22 H22B 120.0
C76 N23 H23A 120.0
C76 N23 H23B 120.0
H23A N23 H23B 120.0
C76 N24 H24A 120.0
C76 N24 H24B 120.0
H24A N24 H24B 120.0

loop_
_geom_bond_atom_site_label_1
_geom_bond_atom_site_label_2
_geom_bond_distance
S1 O3 1.441(4)
S1 O1 1.447(4)
S1 O2 1.481(4)
S1 C1 1.757(5)
S2 O4 1.434(4)
S2 O6 1.461(4)
S2 O5 1.482(3)
S2 C6 1.792(5)
C1 C10 1.351(7)
C1 C2 1.464(7)
C2 C3 1.354(7)
C2 H2 0.9500
C3 C4 1.410(7)
C3 H3 0.9500
C4 C5 1.389(7)
C4 C9 1.431(3)
C5 C6 1.402(7)
C5 H5 0.9500
C6 C7 1.350(7)
C7 C8 1.389(6)
C7 H7 0.9500
C8 C9 1.412(7)
C8 H8 0.9500
C9 C10 1.448(6)
C10 H10 0.9500
S3 O7 1.444(5)
S3 O9 1.448(4)
S3 O8 1.466(4)
S3 C11 1.756(5)
S4 O10 1.445(4)
S4 O12 1.463(4)
S4 O11 1.475(3)
S4 C16 1.784(5)
C11 C20 1.351(7)
C11 C12 1.467(6)
C12 C13 1.357(7)
C12 H12 0.9500
C13 C14 1.424(7)
C13 H13 0.9500
C14 C15 1.395(7)
C14 C19 1.421(3)
C15 C16 1.397(7)
C15 H15 0.9500
C16 C17 1.362(7)
C17 C18 1.371(7)
C17 H17 0.9500
C18 C19 1.421(7)
C18 H18 0.9500
C19 C20 1.444(6)
C20 H20 0.9500
S5 O15 1.445(4)
S5 O13 1.456(4)
S5 O14 1.480(4)
S5 C21 1.756(5)
S6 O16 1.427(4)
S6 O18 1.447(4)
S6 O17 1.479(3)
S6 C26 1.788(5)
C21 C30 1.335(7)
C21 C22 1.474(7)
C22 C23 1.325(7)
C22 H22 0.9500
C23 C24 1.431(7)
C23 H23 0.9500
C24 C25 1.382(7)
C24 C29 1.421(3)
C25 C26 1.401(6)
C25 H25 0.9500
C26 C27 1.357(7)
C27 C28 1.405(7)
C27 H27 0.9500
C28 C29 1.408(7)
C28 H28 0.9500
C29 C30 1.455(6)
C30 H30 0.9500
S7 O19 1.444(5)
S7 O21 1.445(4)
S7 O20 1.463(4)
S7 C31 1.752(5)
S8 O22 1.447(4)
S8 O24 1.457(4)
S8 O23 1.480(3)
S8 C36 1.797(5)
C31 C40 1.368(7)
C31 C32 1.460(6)
C32 C33 1.360(6)
C32 H32 0.9500
C33 C34 1.404(6)
C33 H33 0.9500
C34 C35 1.408(6)
C34 C39 1.424(3)
C35 C36 1.376(6)
C35 H35 0.9500
C36 C37 1.359(7)
C37 C38 1.369(6)
C37 H37 0.9500
C38 C39 1.434(7)
C38 H38 0.9500
C39 C40 1.429(6)
C40 H40 0.9500
C41 C46 1.386(9)
C41 C42 1.425(8)
C41 H41 0.9500
C42 C43 1.380(8)
C42 H42 0.9500
C43 C44 1.339(9)
C43 H43 0.9500
C44 C45 1.434(9)
C44 H44 0.9500
C45 C46 1.357(9)
C45 H45 0.9500
C46 C47 1.536(8)
C47 C48 1.468(3)
C47 H47A 0.9900
C47 H47B 0.9900
C48 C49 1.525(9)
C48 H48A 0.9900
C48 H48B 0.9900
C49 C54 1.388(9)
C49 C50 1.412(9)
C50 C51 1.326(9)
C50 H50 0.9500
C51 C52 1.398(10)
C51 H51 0.9500
C52 C53 1.384(9)
C52 H52 0.9500
C53 C54 1.335(8)
C53 H53 0.9500
C54 H54 0.9500
C55 C56 1.332(8)
C55 C60 1.426(8)
C55 H55 0.9500
C56 C57 1.431(9)
C56 H56 0.9500
C57 C58 1.350(10)
C57 H57 0.9500
C58 C59 1.304(9)
C58 H58 0.9500
C59 C60 1.401(9)
C59 H59 0.9500
C60 C61 1.505(8)
C61 C62 1.505(3)
C61 H61A 0.9900
C61 H61B 0.9900
C62 C63 1.524(8)
C62 H62A 0.9900
C62 H62B 0.9900
C63 C68 1.353(9)
C63 C64 1.371(9)
C64 C65 1.446(8)
C64 H64 0.9500
C65 C66 1.377(9)
C65 H65 0.9500
C66 C67 1.329(9)
C66 H66 0.9500
C67 C68 1.455(8)
C67 H67 0.9500
C68 H68 0.9500
C69 N2 1.278(7)
C69 N3 1.343(8)
C69 N1 1.355(6)
N1 H1A 0.8800
N1 H1B 0.8800
N2 H2A 0.8800
N2 H2B 0.8800
N3 H3A 0.8800
N3 H3B 0.8800
C70 N4 1.290(7)
C70 N6 1.306(8)
C70 N5 1.354(7)
N4 H4A 0.8800
N4 H4B 0.8800
N5 H5A 0.8800
N5 H5B 0.8800
N6 H6A 0.8800
N6 H6B 0.8800
C71 N8 1.287(8)
C71 N9 1.333(8)
C71 N7 1.361(6)
N7 H7B 0.8800
N7 H7A 0.8800
N8 H8A 0.8800
N8 H8B 0.8800
N9 H9A 0.8800
N9 H9B 0.8800
C72 N12 1.287(8)
C72 N10 1.311(7)
C72 N11 1.371(7)
N10 H10A 0.8800
N10 H10B 0.8800
N11 H11A 0.8800
N11 H11B 0.8800
N12 H12A 0.8800
N12 H12B 0.8800
C73 N13 1.283(7)
C73 N15 1.322(8)
C73 N14 1.355(7)
N13 H13A 0.8800
N13 H13B 0.8800
N14 H14A 0.8800
N14 H14B 0.8800
N15 H15A 0.8800
N15 H15B 0.8800
C74 N17 1.270(7)
C74 N16 1.341(6)
C74 N18 1.363(7)
N16 H16A 0.8800
N16 H16B 0.8800
N17 H17A 0.8800
N17 H17B 0.8800
N18 H18A 0.8800
N18 H18B 0.8800
C75 N20 1.291(8)
C75 N19 1.349(6)
C75 N21 1.356(7)
N19 H19A 0.8800
N19 H19B 0.8800
N20 H20A 0.8800
N20 H20B 0.8800
N21 H21A 0.8800
N21 H21B 0.8800
C76 N22 1.292(6)
C76 N24 1.311(7)
C76 N23 1.369(7)
N22 H22A 0.8800
N22 H22B 0.8800
N23 H23A 0.8800
N23 H23B 0.8800
N24 H24A 0.8800
N24 H24B 0.8800

loop_
_geom_torsion_atom_site_label_1
_geom_torsion_atom_site_label_2
_geom_torsion_atom_site_label_3
_geom_torsion_atom_site_label_4
_geom_torsion
O3 S1 C1 C10 -32.4(5)
O1 S1 C1 C10 -153.0(4)
O2 S1 C1 C10 86.0(5)
O3 S1 C1 C2 149.3(4)
O1 S1 C1 C2 28.7(5)
O2 S1 C1 C2 -92.4(4)
C10 C1 C2 C3 0.7(8)
S1 C1 C2 C3 179.0(4)
C1 C2 C3 C4 -2.1(8)
C2 C3 C4 C5 -178.7(5)
C2 C3 C4 C9 2.7(7)
C3 C4 C5 C6 -177.5(5)
C9 C4 C5 C6 1.0(6)
C4 C5 C6 C7 -0.7(8)
C4 C5 C6 S2 177.5(4)
O4 S2 C6 C7 91.3(5)
O6 S2 C6 C7 -28.5(5)
O5 S2 C6 C7 -149.2(5)
O4 S2 C6 C5 -87.0(5)
O6 S2 C6 C5 153.3(4)
O5 S2 C6 C5 32.5(5)
C5 C6 C7 C8 0.5(9)
S2 C6 C7 C8 -177.7(4)
C6 C7 C8 C9 -0.6(8)
C7 C8 C9 C4 0.9(6)
C7 C8 C9 C10 -179.7(5)
C5 C4 C9 C8 -1.2(4)
C3 C4 C9 C8 177.4(7)
C5 C4 C9 C10 179.5(7)
C3 C4 C9 C10 -1.9(4)
C2 C1 C10 C9 0.1(8)
S1 C1 C10 C9 -178.3(4)
C8 C9 C10 C1 -178.8(5)
C4 C9 C10 C1 0.6(6)
O7 S3 C11 C20 -116.8(5)
O9 S3 C11 C20 3.6(5)
O8 S3 C11 C20 122.7(5)
O7 S3 C11 C12 64.5(5)
O9 S3 C11 C12 -175.2(4)
O8 S3 C11 C12 -56.1(5)
C20 C11 C12 C13 0.0(8)
S3 C11 C12 C13 178.8(5)
C11 C12 C13 C14 -0.1(9)
C12 C13 C14 C15 179.2(6)
C12 C13 C14 C19 0.2(8)
C19 C14 C15 C16 -0.8(6)
C13 C14 C15 C16 -179.8(6)
C14 C15 C16 C17 0.9(8)
C14 C15 C16 S4 178.1(4)
O10 S4 C16 C17 55.4(5)
O12 S4 C16 C17 -63.5(5)
O11 S4 C16 C17 175.6(4)
O10 S4 C16 C15 -121.8(4)
O12 S4 C16 C15 119.3(4)
O11 S4 C16 C15 -1.6(5)
C15 C16 C17 C18 0.6(8)
S4 C16 C17 C18 -176.5(5)
C16 C17 C18 C19 -2.2(9)
C15 C14 C19 C18 -0.8(5)
C13 C14 C19 C18 178.3(8)
C15 C14 C19 C20 -179.2(7)
C13 C14 C19 C20 -0.1(5)
C17 C18 C19 C14 2.3(7)
C17 C18 C19 C20 -179.3(5)
C12 C11 C20 C19 0.1(8)
S3 C11 C20 C19 -178.6(4)
C14 C19 C20 C11 0.0(7)
C18 C19 C20 C11 -178.4(6)
O15 S5 C21 C30 -9.8(5)
O13 S5 C21 C30 -130.7(5)
O14 S5 C21 C30 108.5(5)
O15 S5 C21 C22 171.4(4)
O13 S5 C21 C22 50.6(5)
O14 S5 C21 C22 -70.2(5)
C30 C21 C22 C23 0.0(9)
S5 C21 C22 C23 178.7(5)
C21 C22 C23 C24 -0.9(9)
C22 C23 C24 C25 -179.1(6)
C22 C23 C24 C29 1.3(7)
C29 C24 C25 C26 0.9(7)
C23 C24 C25 C26 -178.7(5)
C24 C25 C26 C27 -2.1(9)
C24 C25 C26 S6 177.6(4)
O16 S6 C26 C27 70.3(5)
O18 S6 C26 C27 -48.6(5)
O17 S6 C26 C27 -169.0(4)
O16 S6 C26 C25 -109.5(5)
O18 S6 C26 C25 131.6(5)
O17 S6 C26 C25 11.3(5)
C25 C26 C27 C28 0.8(9)
S6 C26 C27 C28 -179.0(4)
C26 C27 C28 C29 1.7(8)
C27 C28 C29 C24 -2.8(7)
C27 C28 C29 C30 179.0(5)
C25 C24 C29 C28 1.5(5)
C23 C24 C29 C28 -178.9(8)
C25 C24 C29 C30 179.7(7)
C23 C24 C29 C30 -0.7(4)
C22 C21 C30 C29 0.6(9)
S5 C21 C30 C29 -178.1(4)
C28 C29 C30 C21 177.9(6)
C24 C29 C30 C21 -0.2(7)
O19 S7 C31 C40 -90.4(5)
O21 S7 C31 C40 29.3(5)
O20 S7 C31 C40 148.4(5)
O19 S7 C31 C32 86.2(5)
O21 S7 C31 C32 -154.1(4)
O20 S7 C31 C32 -35.1(5)
C40 C31 C32 C33 -2.6(8)
S7 C31 C32 C33 -179.2(4)
C31 C32 C33 C34 -0.1(8)
C32 C33 C34 C35 179.2(5)
C32 C33 C34 C39 1.6(6)
C33 C34 C35 C36 -179.9(5)
C39 C34 C35 C36 -2.3(6)
C34 C35 C36 C37 3.1(8)
C34 C35 C36 S8 179.5(4)
O22 S8 C36 C37 31.6(5)
O24 S8 C36 C37 -87.7(5)
O23 S8 C36 C37 152.3(4)
O22 S8 C36 C35 -144.9(4)
O24 S8 C36 C35 95.8(5)
O23 S8 C36 C35 -24.2(5)
C35 C36 C37 C38 -1.7(8)
S8 C36 C37 C38 -178.1(4)
C36 C37 C38 C39 -0.4(8)
C33 C34 C39 C40 -0.3(4)
C35 C34 C39 C40 -178.0(6)
C33 C34 C39 C38 178.0(7)
C35 C34 C39 C38 0.3(4)
C37 C38 C39 C34 1.0(7)
C37 C38 C39 C40 179.3(5)
C32 C31 C40 C39 3.9(8)
S7 C31 C40 C39 -179.6(4)
C34 C39 C40 C31 -2.4(6)
C38 C39 C40 C31 179.3(5)
C46 C41 C42 C43 -2.8(10)
C41 C42 C43 C44 -1.1(9)
C42 C43 C44 C45 1.9(10)
C43 C44 C45 C46 1.3(10)
C44 C45 C46 C41 -5.1(10)
C44 C45 C46 C47 173.4(7)
C42 C41 C46 C45 5.9(10)
C42 C41 C46 C47 -172.9(6)
C45 C46 C47 C48 -19.6(8)
C41 C46 C47 C48 159.0(4)
C46 C47 C48 C49 176.6(8)
C47 C48 C49 C54 -155.6(5)
C47 C48 C49 C50 19.3(8)
C54 C49 C50 C51 -1.3(10)
C48 C49 C50 C51 -176.4(7)
C49 C50 C51 C52 0.4(11)
C50 C51 C52 C53 -0.1(10)
C51 C52 C53 C54 0.8(10)
C52 C53 C54 C49 -1.8(11)
C50 C49 C54 C53 2.0(10)
C48 C49 C54 C53 177.3(6)
C60 C55 C56 C57 -1.4(10)
C55 C56 C57 C58 1.2(10)
C56 C57 C58 C59 -0.8(11)
C57 C58 C59 C60 0.6(11)
C58 C59 C60 C55 -0.6(10)
C58 C59 C60 C61 -173.1(7)
C56 C55 C60 C59 1.1(9)
C56 C55 C60 C61 174.3(6)
C59 C60 C61 C62 19.2(8)
C55 C60 C61 C62 -153.3(4)
C60 C61 C62 C63 -175.0(8)
C61 C62 C63 C68 156.4(5)
C61 C62 C63 C64 -26.8(8)
C68 C63 C64 C65 -4.4(10)
C62 C63 C64 C65 179.0(6)
C63 C64 C65 C66 1.6(11)
C64 C65 C66 C67 0.6(10)
C65 C66 C67 C68 -0.2(11)
C64 C63 C68 C67 4.8(10)
C62 C63 C68 C67 -178.4(6)
C66 C67 C68 C63 -2.6(10)
